data_7209003
loop_
_publ_author_name
'Liu, Lei'
'Wang, Xiaojun'
'Zhang, Quan'
'Li, Qiaowei'
'Zhao, Yanli'

_publ_section_title
;
 Distinct interpenetrated metal--organic frameworks constructed from crown
 ether-based strut analogue
;
_journal_issue 5
_journal_name_full CrystEngComm
_journal_page_first 841
_journal_paper_doi 10.1039/c2ce26401c
_journal_volume 15
_journal_year 2013
_chemical_formula_moiety 'C28 H28 O9, 2(C2 H6 OS)'
_chemical_formula_sum 'C32 H40 O11 S2'
_chemical_formula_weight 664.76
_chemical_name_systematic
;
?
;
_space_group_IT_number 2
_symmetry_cell_setting triclinic
_symmetry_space_group_name_Hall '-P 1'
_symmetry_space_group_name_H-M 'P -1'
_atom_sites_solution_hydrogens geom
_atom_sites_solution_primary direct
_atom_sites_solution_secondary difmap
_audit_creation_method SHELXL-97
_cell_angle_alpha 105.358(8)
_cell_angle_beta 93.281(9)
_cell_angle_gamma 96.235(9)
_cell_formula_units_Z 2
_cell_length_a 9.5432(16)
_cell_length_b 10.5250(19)
_cell_length_c 17.119(3)
_cell_measurement_reflns_used 2776
_cell_measurement_temperature 103(2)
_cell_measurement_theta_max 23.61
_cell_measurement_theta_min 2.65
_cell_volume 1641.6(5)
_computing_cell_refinement 'Bruker SAINT'
_computing_data_collection 'Bruker APEX2'
_computing_data_reduction 'Bruker SAINT'
_computing_molecular_graphics 'Bruker SHELXTL'
_computing_publication_material 'Bruker SHELXTL'
_computing_structure_refinement 'SHELXL-97 (Sheldrick, 2008)'
_computing_structure_solution 'SHELXS-97 (Sheldrick, 2008)'
_diffrn_ambient_temperature 103(2)
_diffrn_measured_fraction_theta_full 0.968
_diffrn_measured_fraction_theta_max 0.946
_diffrn_measurement_device_type 'Bruker APEX-II CCD'
_diffrn_measurement_method '\f and \w scans'
_diffrn_radiation_monochromator graphite
_diffrn_radiation_source 'fine-focus sealed tube'
_diffrn_radiation_type MoK\a
_diffrn_radiation_wavelength 0.71073
_diffrn_reflns_av_R_equivalents 0.0998
_diffrn_reflns_av_sigmaI/netI 0.1239
_diffrn_reflns_limit_h_max 11
_diffrn_reflns_limit_h_min -10
_diffrn_reflns_limit_k_max 12
_diffrn_reflns_limit_k_min -12
_diffrn_reflns_limit_l_max 20
_diffrn_reflns_limit_l_min -20
_diffrn_reflns_number 23865
_diffrn_reflns_theta_full 25.00
_diffrn_reflns_theta_max 25.37
_diffrn_reflns_theta_min 2.02
_exptl_absorpt_coefficient_mu 0.221
_exptl_absorpt_correction_T_max 0.9782
_exptl_absorpt_correction_T_min 0.9168
_exptl_absorpt_correction_type multi-scan
_exptl_absorpt_process_details sadabs
_exptl_crystal_colour colourless
_exptl_crystal_density_diffrn 1.345
_exptl_crystal_density_method 'not measured'
_exptl_crystal_description prism
_exptl_crystal_F_000 704
_exptl_crystal_size_max 0.40
_exptl_crystal_size_mid 0.16
_exptl_crystal_size_min 0.10
_refine_diff_density_max 0.378
_refine_diff_density_min -0.473
_refine_diff_density_rms 0.102
_refine_ls_extinction_method none
_refine_ls_goodness_of_fit_ref 1.006
_refine_ls_hydrogen_treatment constr
_refine_ls_matrix_type full
_refine_ls_number_parameters 412
_refine_ls_number_reflns 5704
_refine_ls_number_restraints 0
_refine_ls_restrained_S_all 1.006
_refine_ls_R_factor_all 0.1250
_refine_ls_R_factor_gt 0.0587
_refine_ls_shift/su_max 0.000
_refine_ls_shift/su_mean 0.000
_refine_ls_structure_factor_coef Fsqd
_refine_ls_weighting_details 'calc w=1/[\s^2^(Fo^2^)+(0.0926P)^2^+0.0000P] where P=(Fo^2^+2Fc^2^)/3'
_refine_ls_weighting_scheme calc
_refine_ls_wR_factor_gt 0.1416
_refine_ls_wR_factor_ref 0.1827
_reflns_number_gt 3305
_reflns_number_total 5704
_reflns_threshold_expression >2sigma(I)
_cod_data_source_file c2ce26401c.txt
_cod_data_source_block BC-5.cif
_cod_depositor_comments
;
The following automatic conversions were performed:

'_symmetry_cell_setting' value 'Triclinic' changed to 'triclinic'
according to /home/saulius/struct/CIF-dictionaries/cif_core.dic
dictionary named 'cif_core.dic' version 2.4.2 from 2011-04-26.

Automatic conversion script
Id: cif_fix_values 1891 2012-01-12 08:04:46Z andrius 
;
_cod_original_sg_symbol_H-M P-1
_cod_database_code 7209003

loop_
_symmetry_equiv_pos_as_xyz
'x, y, z'
'-x, -y, -z'

loop_
_atom_site_label
_atom_site_type_symbol
_atom_site_fract_x
_atom_site_fract_y
_atom_site_fract_z
_atom_site_U_iso_or_equiv
_atom_site_adp_type
_atom_site_occupancy
_atom_site_symmetry_multiplicity
_atom_site_calc_flag
_atom_site_refinement_flags
C1 C -0.1230(5) -0.6336(4) 0.7443(2) 0.0226(10) Uani 1 1 d .
C2 C -0.0436(4) -0.5143(4) 0.8057(2) 0.0191(10) Uani 1 1 d .
C3 C 0.0855(4) -0.4528(4) 0.7926(2) 0.0209(10) Uani 1 1 d .
H3 H 0.1252 -0.4848 0.7426 0.025 Uiso 1 1 calc R
C4 C 0.1578(4) -0.3447(4) 0.8520(2) 0.0216(10) Uani 1 1 d .
H4 H 0.2463 -0.3036 0.8424 0.026 Uiso 1 1 calc R
C5 C 0.0999(4) -0.2965(4) 0.9257(2) 0.0199(10) Uani 1 1 d .
C6 C -0.0315(4) -0.3576(4) 0.9387(2) 0.0235(10) Uani 1 1 d .
H6 H -0.0718 -0.3254 0.9885 0.028 Uiso 1 1 calc R
C7 C -0.1031(4) -0.4652(4) 0.8787(2) 0.0207(10) Uani 1 1 d .
H7 H -0.1927 -0.5055 0.8874 0.025 Uiso 1 1 calc R
C8 C 0.1748(4) -0.1816(4) 0.9904(2) 0.0183(10) Uani 1 1 d .
C9 C 0.2037(4) -0.1927(4) 1.0697(2) 0.0213(10) Uani 1 1 d .
H9 H 0.1726 -0.2733 1.0821 0.026 Uiso 1 1 calc R
C10 C 0.2771(4) -0.0870(4) 1.1300(2) 0.0216(10) Uani 1 1 d .
H10 H 0.2995 -0.0985 1.1823 0.026 Uiso 1 1 calc R
C11 C 0.3185(4) 0.0347(4) 1.1158(2) 0.0187(10) Uani 1 1 d .
C12 C 0.2836(4) 0.0494(4) 1.0380(2) 0.0169(9) Uani 1 1 d .
C13 C 0.2193(4) -0.0599(4) 0.9752(2) 0.0189(10) Uani 1 1 d .
C14 C 0.0800(4) 0.0040(4) 0.8738(2) 0.0249(10) Uani 1 1 d .
H14A H 0.1046 0.0990 0.8764 0.030 Uiso 1 1 calc R
H14B H 0.0075 -0.0028 0.9121 0.030 Uiso 1 1 calc R
C15 C 0.0222(5) -0.0736(4) 0.7880(2) 0.0277(11) Uani 1 1 d .
H15A H 0.0099 -0.1696 0.7845 0.033 Uiso 1 1 calc R
H15B H -0.0722 -0.0485 0.7763 0.033 Uiso 1 1 calc R
C16 C 0.0813(5) 0.0614(4) 0.7023(3) 0.0299(11) Uani 1 1 d .
H16A H 0.0686 0.1354 0.7499 0.036 Uiso 1 1 calc R
H16B H -0.0072 0.0392 0.6656 0.036 Uiso 1 1 calc R
C17 C 0.2014(5) 0.1023(5) 0.6588(3) 0.0370(12) Uani 1 1 d .
H17A H 0.2243 0.0232 0.6178 0.044 Uiso 1 1 calc R
H17B H 0.1720 0.1659 0.6296 0.044 Uiso 1 1 calc R
C18 C 0.3195(5) 0.2989(5) 0.7541(3) 0.0388(13) Uani 1 1 d .
H18A H 0.2223 0.3102 0.7695 0.047 Uiso 1 1 calc R
H18B H 0.3435 0.3556 0.7178 0.047 Uiso 1 1 calc R
C19 C 0.4216(5) 0.3405(5) 0.8291(3) 0.0340(12) Uani 1 1 d .
H19A H 0.5177 0.3221 0.8146 0.041 Uiso 1 1 calc R
H19B H 0.4250 0.4370 0.8547 0.041 Uiso 1 1 calc R
C20 C 0.4559(5) 0.3116(4) 0.9609(3) 0.0285(11) Uani 1 1 d .
H20A H 0.4160 0.3864 0.9968 0.034 Uiso 1 1 calc R
H20B H 0.5552 0.3422 0.9543 0.034 Uiso 1 1 calc R
C21 C 0.4502(4) 0.1973(4) 0.9973(3) 0.0268(11) Uani 1 1 d .
H21A H 0.4740 0.1178 0.9571 0.032 Uiso 1 1 calc R
H21B H 0.5203 0.2186 1.0453 0.032 Uiso 1 1 calc R
C22 C 0.4057(4) 0.1421(4) 1.1808(2) 0.0192(10) Uani 1 1 d .
C23 C 0.3682(4) 0.2705(4) 1.2057(2) 0.0227(10) Uani 1 1 d .
H23 H 0.2882 0.2924 1.1788 0.027 Uiso 1 1 calc R
C24 C 0.4469(4) 0.3666(4) 1.2695(2) 0.0223(10) Uani 1 1 d .
H24 H 0.4207 0.4537 1.2860 0.027 Uiso 1 1 calc R
C25 C 0.5648(4) 0.3345(4) 1.3090(2) 0.0177(9) Uani 1 1 d .
C26 C 0.6502(5) 0.4320(4) 1.3806(2) 0.0236(10) Uani 1 1 d .
C27 C 0.6053(4) 0.2082(4) 1.2828(2) 0.0207(10) Uani 1 1 d .
H27 H 0.6875 0.1872 1.3082 0.025 Uiso 1 1 calc R
C28 C 0.5251(4) 0.1127(4) 1.2193(2) 0.0183(9) Uani 1 1 d .
H28 H 0.5524 0.0262 1.2021 0.022 Uiso 1 1 calc R
C29 C 0.8680(5) 0.5867(4) 0.6053(3) 0.0339(12) Uani 1 1 d .
H29A H 0.7964 0.5572 0.6378 0.051 Uiso 1 1 calc R
H29B H 0.9623 0.5945 0.6333 0.051 Uiso 1 1 calc R
H29C H 0.8623 0.5219 0.5519 0.051 Uiso 1 1 calc R
C30 C 0.9758(5) 0.7623(5) 0.5301(3) 0.0407(13) Uani 1 1 d .
H30A H 0.9646 0.6864 0.4815 0.061 Uiso 1 1 calc R
H30B H 1.0672 0.7664 0.5605 0.061 Uiso 1 1 calc R
H30C H 0.9722 0.8445 0.5139 0.061 Uiso 1 1 calc R
C31 C 0.5914(5) 0.2263(4) 0.5635(3) 0.0340(12) Uani 1 1 d .
H31A H 0.6143 0.2804 0.6198 0.051 Uiso 1 1 calc R
H31B H 0.4884 0.2075 0.5517 0.051 Uiso 1 1 calc R
H31C H 0.6312 0.2747 0.5265 0.051 Uiso 1 1 calc R
C32 C 0.5980(4) 0.0231(4) 0.6331(2) 0.0259(11) Uani 1 1 d .
H32A H 0.6313 -0.0612 0.6346 0.039 Uiso 1 1 calc R
H32B H 0.4944 0.0114 0.6267 0.039 Uiso 1 1 calc R
H32C H 0.6318 0.0910 0.6839 0.039 Uiso 1 1 calc R
O1 O -0.0564(3) -0.6731(3) 0.67743(16) 0.0248(7) Uani 1 1 d .
H1 H -0.0935 -0.7494 0.6506 0.037 Uiso 1 1 calc R
O2 O -0.2363(3) -0.6865(3) 0.75565(17) 0.0346(8) Uani 1 1 d .
O3 O 0.7611(3) 0.4120(3) 1.41092(18) 0.0392(9) Uani 1 1 d .
O4 O 0.5898(3) 0.5415(3) 1.40804(17) 0.0300(8) Uani 1 1 d .
H4A H 0.6417 0.5938 1.4472 0.045 Uiso 1 1 calc R
O5 O 0.2042(3) -0.0494(3) 0.89626(14) 0.0191(7) Uani 1 1 d .
O6 O 0.1105(3) -0.0514(3) 0.72843(15) 0.0261(7) Uani 1 1 d .
O7 O 0.3260(3) 0.1626(3) 0.71236(18) 0.0361(8) Uani 1 1 d .
O8 O 0.3755(3) 0.2684(3) 0.88352(18) 0.0405(9) Uani 1 1 d .
O9 O 0.3105(3) 0.1707(3) 1.02109(15) 0.0188(7) Uani 1 1 d .
O10 O 0.7007(3) 0.7220(3) 0.53831(16) 0.0307(8) Uani 1 1 d .
O11 O 0.8243(3) 0.1111(3) 0.57158(15) 0.0255(7) Uani 1 1 d .
S1 S 0.83712(11) 0.74318(11) 0.59268(6) 0.0250(3) Uani 1 1 d .
S2 S 0.66464(11) 0.07379(11) 0.54984(6) 0.0228(3) Uani 1 1 d .

loop_
_atom_site_aniso_label
_atom_site_aniso_U_11
_atom_site_aniso_U_22
_atom_site_aniso_U_33
_atom_site_aniso_U_23
_atom_site_aniso_U_13
_atom_site_aniso_U_12
C1 0.023(3) 0.020(3) 0.020(2) -0.001(2) -0.0085(19) 0.002(2)
C2 0.020(3) 0.017(2) 0.015(2) -0.0015(18) -0.0058(17) -0.0007(18)
C3 0.024(3) 0.023(2) 0.012(2) -0.0009(19) -0.0011(17) 0.0021(19)
C4 0.018(2) 0.022(2) 0.018(2) -0.0005(19) -0.0019(18) -0.0064(19)
C5 0.022(3) 0.018(2) 0.017(2) 0.0014(19) -0.0026(18) -0.0007(19)
C6 0.028(3) 0.021(2) 0.017(2) -0.0028(19) -0.0009(18) 0.001(2)
C7 0.014(2) 0.022(2) 0.020(2) 0.0007(19) -0.0041(18) -0.0061(18)
C8 0.012(2) 0.024(3) 0.013(2) -0.0032(19) -0.0020(16) -0.0018(18)
C9 0.019(2) 0.023(2) 0.018(2) 0.0007(19) -0.0027(18) -0.0026(19)
C10 0.019(3) 0.028(3) 0.013(2) 0.001(2) -0.0075(17) 0.0018(19)
C11 0.019(2) 0.021(2) 0.013(2) -0.0002(19) -0.0030(17) 0.0018(18)
C12 0.012(2) 0.017(2) 0.017(2) -0.0013(19) -0.0042(17) 0.0000(18)
C13 0.015(2) 0.026(3) 0.012(2) 0.0004(19) -0.0002(17) 0.0005(19)
C14 0.024(3) 0.032(3) 0.016(2) 0.003(2) -0.0059(18) 0.007(2)
C15 0.029(3) 0.031(3) 0.015(2) -0.004(2) -0.0087(19) 0.002(2)
C16 0.033(3) 0.034(3) 0.024(2) 0.009(2) 0.000(2) 0.009(2)
C17 0.038(3) 0.054(3) 0.021(2) 0.010(2) 0.002(2) 0.016(3)
C18 0.051(4) 0.038(3) 0.033(3) 0.015(3) 0.008(2) 0.010(3)
C19 0.033(3) 0.033(3) 0.038(3) 0.017(2) 0.001(2) -0.004(2)
C20 0.022(3) 0.029(3) 0.031(3) 0.006(2) -0.001(2) -0.002(2)
C21 0.018(3) 0.031(3) 0.029(3) 0.006(2) 0.0003(19) -0.001(2)
C22 0.019(3) 0.021(2) 0.012(2) -0.0009(18) -0.0004(17) -0.0034(19)
C23 0.021(3) 0.028(3) 0.013(2) -0.0018(19) -0.0085(17) 0.001(2)
C24 0.020(3) 0.025(3) 0.016(2) -0.0027(19) -0.0050(18) 0.0013(19)
C25 0.014(2) 0.023(2) 0.010(2) -0.0043(18) -0.0041(16) -0.0038(18)
C26 0.027(3) 0.024(3) 0.015(2) 0.000(2) 0.0024(19) -0.002(2)
C27 0.018(2) 0.026(3) 0.014(2) 0.0006(19) -0.0033(17) -0.0001(19)
C28 0.019(2) 0.018(2) 0.013(2) -0.0034(18) -0.0042(17) 0.0025(18)
C29 0.034(3) 0.039(3) 0.028(3) 0.008(2) 0.001(2) 0.010(2)
C30 0.035(3) 0.057(4) 0.027(3) 0.010(3) -0.004(2) -0.001(3)
C31 0.033(3) 0.026(3) 0.036(3) 0.003(2) -0.017(2) 0.000(2)
C32 0.028(3) 0.029(3) 0.015(2) 0.000(2) -0.0065(18) 0.002(2)
O1 0.0256(18) 0.0197(17) 0.0184(16) -0.0087(13) -0.0021(13) -0.0064(13)
O2 0.028(2) 0.038(2) 0.0242(17) -0.0080(15) -0.0016(14) -0.0132(15)
O3 0.028(2) 0.040(2) 0.0331(19) -0.0152(16) -0.0219(15) 0.0095(16)
O4 0.034(2) 0.0215(18) 0.0230(17) -0.0103(14) -0.0157(13) 0.0021(15)
O5 0.0172(17) 0.0242(17) 0.0115(14) -0.0012(12) -0.0049(11) 0.0022(12)
O6 0.0298(19) 0.0336(19) 0.0148(15) 0.0032(14) 0.0011(13) 0.0120(14)
O7 0.034(2) 0.040(2) 0.0334(18) 0.0066(16) 0.0056(15) 0.0091(15)
O8 0.036(2) 0.051(2) 0.0332(19) 0.0203(17) -0.0107(15) -0.0167(16)
O9 0.0188(17) 0.0196(16) 0.0154(15) 0.0025(12) -0.0025(11) -0.0009(12)
O10 0.0235(18) 0.0308(18) 0.0279(17) -0.0062(14) -0.0146(13) 0.0053(14)
O11 0.0186(18) 0.0273(18) 0.0203(15) -0.0087(13) -0.0046(12) -0.0003(13)
S1 0.0232(7) 0.0289(7) 0.0153(6) -0.0036(5) -0.0077(4) -0.0006(5)
S2 0.0223(7) 0.0249(7) 0.0144(5) -0.0026(5) -0.0072(4) -0.0019(5)

loop_
_atom_type_symbol
_atom_type_description
_atom_type_scat_dispersion_real
_atom_type_scat_dispersion_imag
_atom_type_scat_source
C C 0.0033 0.0016 'International Tables Vol C Tables 4.2.6.8 and 6.1.1.4'
H H 0.0000 0.0000 'International Tables Vol C Tables 4.2.6.8 and 6.1.1.4'
O O 0.0106 0.0060 'International Tables Vol C Tables 4.2.6.8 and 6.1.1.4'
S S 0.1246 0.1234 'International Tables Vol C Tables 4.2.6.8 and 6.1.1.4'

loop_
_geom_angle_atom_site_label_1
_geom_angle_atom_site_label_2
_geom_angle_atom_site_label_3
_geom_angle
O2 C1 O1 124.5(4)
O2 C1 C2 122.3(4)
O1 C1 C2 113.2(4)
C3 C2 C7 119.4(4)
C3 C2 C1 122.5(4)
C7 C2 C1 118.0(4)
C2 C3 C4 120.8(4)
C2 C3 H3 119.6
C4 C3 H3 119.6
C3 C4 C5 120.0(4)
C3 C4 H4 120.0
C5 C4 H4 120.0
C4 C5 C6 119.3(4)
C4 C5 C8 121.3(4)
C6 C5 C8 119.5(3)
C7 C6 C5 120.2(4)
C7 C6 H6 119.9
C5 C6 H6 119.9
C6 C7 C2 120.2(4)
C6 C7 H7 119.9
C2 C7 H7 119.9
C13 C8 C9 117.8(4)
C13 C8 C5 121.9(3)
C9 C8 C5 120.4(4)
C10 C9 C8 120.8(4)
C10 C9 H9 119.6
C8 C9 H9 119.6
C11 C10 C9 121.6(4)
C11 C10 H10 119.2
C9 C10 H10 119.2
C10 C11 C12 118.1(4)
C10 C11 C22 119.6(3)
C12 C11 C22 122.2(4)
O9 C12 C13 118.1(3)
O9 C12 C11 121.5(3)
C13 C12 C11 120.4(4)
O5 C13 C8 119.2(3)
O5 C13 C12 119.8(4)
C8 C13 C12 120.9(4)
O5 C14 C15 109.0(3)
O5 C14 H14A 109.9
C15 C14 H14A 109.9
O5 C14 H14B 109.9
C15 C14 H14B 109.9
H14A C14 H14B 108.3
O6 C15 C14 113.1(4)
O6 C15 H15A 109.0
C14 C15 H15A 109.0
O6 C15 H15B 109.0
C14 C15 H15B 109.0
H15A C15 H15B 107.8
O6 C16 C17 109.1(4)
O6 C16 H16A 109.9
C17 C16 H16A 109.9
O6 C16 H16B 109.9
C17 C16 H16B 109.9
H16A C16 H16B 108.3
O7 C17 C16 112.8(4)
O7 C17 H17A 109.0
C16 C17 H17A 109.0
O7 C17 H17B 109.0
C16 C17 H17B 109.0
H17A C17 H17B 107.8
O7 C18 C19 109.9(4)
O7 C18 H18A 109.7
C19 C18 H18A 109.7
O7 C18 H18B 109.7
C19 C18 H18B 109.7
H18A C18 H18B 108.2
O8 C19 C18 108.3(4)
O8 C19 H19A 110.0
C18 C19 H19A 110.0
O8 C19 H19B 110.0
C18 C19 H19B 110.0
H19A C19 H19B 108.4
O8 C20 C21 108.2(3)
O8 C20 H20A 110.1
C21 C20 H20A 110.1
O8 C20 H20B 110.1
C21 C20 H20B 110.1
H20A C20 H20B 108.4
O9 C21 C20 109.4(3)
O9 C21 H21A 109.8
C20 C21 H21A 109.8
O9 C21 H21B 109.8
C20 C21 H21B 109.8
H21A C21 H21B 108.2
C28 C22 C23 118.9(4)
C28 C22 C11 119.1(4)
C23 C22 C11 121.9(4)
C24 C23 C22 120.7(4)
C24 C23 H23 119.6
C22 C23 H23 119.6
C23 C24 C25 119.6(4)
C23 C24 H24 120.2
C25 C24 H24 120.2
C27 C25 C24 120.0(4)
C27 C25 C26 117.8(4)
C24 C25 C26 122.2(4)
O3 C26 O4 123.7(4)
O3 C26 C25 123.7(4)
O4 C26 C25 112.6(4)
C25 C27 C28 119.8(4)
C25 C27 H27 120.1
C28 C27 H27 120.1
C22 C28 C27 120.9(4)
C22 C28 H28 119.5
C27 C28 H28 119.5
S1 C29 H29A 109.5
S1 C29 H29B 109.5
H29A C29 H29B 109.5
S1 C29 H29C 109.5
H29A C29 H29C 109.5
H29B C29 H29C 109.5
S1 C30 H30A 109.5
S1 C30 H30B 109.5
H30A C30 H30B 109.5
S1 C30 H30C 109.5
H30A C30 H30C 109.5
H30B C30 H30C 109.5
S2 C31 H31A 109.5
S2 C31 H31B 109.5
H31A C31 H31B 109.5
S2 C31 H31C 109.5
H31A C31 H31C 109.5
H31B C31 H31C 109.5
S2 C32 H32A 109.5
S2 C32 H32B 109.5
H32A C32 H32B 109.5
S2 C32 H32C 109.5
H32A C32 H32C 109.5
H32B C32 H32C 109.5
C1 O1 H1 109.5
C26 O4 H4A 109.5
C13 O5 C14 116.6(3)
C15 O6 C16 112.0(3)
C18 O7 C17 112.8(3)
C19 O8 C20 112.9(3)
C12 O9 C21 114.1(3)
O10 S1 C29 107.5(2)
O10 S1 C30 105.81(19)
C29 S1 C30 97.7(2)
O11 S2 C32 105.78(18)
O11 S2 C31 106.40(19)
C32 S2 C31 99.4(2)

loop_
_geom_bond_atom_site_label_1
_geom_bond_atom_site_label_2
_geom_bond_distance
C1 O2 1.211(5)
C1 O1 1.333(5)
C1 C2 1.503(6)
C2 C3 1.387(6)
C2 C7 1.398(5)
C3 C4 1.393(5)
C3 H3 0.9500
C4 C5 1.399(5)
C4 H4 0.9500
C5 C6 1.402(6)
C5 C8 1.488(5)
C6 C7 1.393(5)
C6 H6 0.9500
C7 H7 0.9500
C8 C13 1.399(6)
C8 C9 1.407(5)
C9 C10 1.391(6)
C9 H9 0.9500
C10 C11 1.386(6)
C10 H10 0.9500
C11 C12 1.405(5)
C11 C22 1.494(5)
C12 O9 1.384(5)
C12 C13 1.405(5)
C13 O5 1.385(4)
C14 O5 1.441(5)
C14 C15 1.518(5)
C14 H14A 0.9900
C14 H14B 0.9900
C15 O6 1.409(5)
C15 H15A 0.9900
C15 H15B 0.9900
C16 O6 1.423(5)
C16 C17 1.488(6)
C16 H16A 0.9900
C16 H16B 0.9900
C17 O7 1.436(5)
C17 H17A 0.9900
C17 H17B 0.9900
C18 O7 1.433(5)
C18 C19 1.501(6)
C18 H18A 0.9900
C18 H18B 0.9900
C19 O8 1.410(5)
C19 H19A 0.9900
C19 H19B 0.9900
C20 O8 1.428(5)
C20 C21 1.491(6)
C20 H20A 0.9900
C20 H20B 0.9900
C21 O9 1.437(5)
C21 H21A 0.9900
C21 H21B 0.9900
C22 C28 1.389(5)
C22 C23 1.397(6)
C23 C24 1.391(5)
C23 H23 0.9500
C24 C25 1.398(5)
C24 H24 0.9500
C25 C27 1.391(5)
C25 C26 1.503(6)
C26 O3 1.215(5)
C26 O4 1.330(5)
C27 C28 1.392(5)
C27 H27 0.9500
C28 H28 0.9500
C29 S1 1.770(5)
C29 H29A 0.9800
C29 H29B 0.9800
C29 H29C 0.9800
C30 S1 1.777(5)
C30 H30A 0.9800
C30 H30B 0.9800
C30 H30C 0.9800
C31 S2 1.784(4)
C31 H31A 0.9800
C31 H31B 0.9800
C31 H31C 0.9800
C32 S2 1.776(4)
C32 H32A 0.9800
C32 H32B 0.9800
C32 H32C 0.9800
O1 H1 0.8400
O4 H4A 0.8400
O10 S1 1.516(3)
O11 S2 1.530(3)
